data_7129378
loop_
_publ_author_name
'Budy, Hendrik'
'Prey, Sven E.'
'Buch, Christoph D.'
'Bolte, Michael'
'Lerner, Hans-Wolfram'
'Wagner, Matthias'

_publ_section_title
;
 Nucleophilic borylation of fluorobenzenes with reduced arylboranes
;
_journal_name_full 'Chemical Communications'
_journal_paper_doi 10.1039/D1CC06225E
_journal_year 2021
_chemical_formula_moiety 'C46 H50 B2 F4, 2(C12 H30 Li O6), 2(C4 H8 O)'
_chemical_formula_sum 'C78 H126 B2 F4 Li2 O14'
_chemical_formula_weight 1399.28
_space_group_crystal_system monoclinic
_space_group_IT_number 14
_space_group_name_Hall '-P 2yn'
_space_group_name_H-M_alt 'P 1 21/n 1'
_atom_sites_solution_hydrogens mixed
_atom_sites_solution_primary direct
_audit_creation_method SHELXL-2018/3
_audit_update_record
;
2021-11-02 deposited with the CCDC.	2021-11-29 downloaded from the CCDC.
;
_cell_angle_alpha 90
_cell_angle_beta 90.374(3)
_cell_angle_gamma 90
_cell_formula_units_Z 2
_cell_length_a 11.4340(4)
_cell_length_b 19.5110(7)
_cell_length_c 18.5193(7)
_cell_measurement_reflns_used 47677
_cell_measurement_temperature 173(2)
_cell_measurement_theta_max 26.05
_cell_measurement_theta_min 3.32
_cell_volume 4131.4(3)
_computing_cell_refinement 'X-Area (Stoe & Cie, 2001)'
_computing_data_collection 'X-Area (Stoe & Cie, 2001)'
_computing_data_reduction 'X-Area (Stoe & Cie, 2001)'
_computing_molecular_graphics 'XP in SHELXTL-Plus (Sheldrick, 2008)'
_computing_publication_material SHELXL
_computing_structure_refinement 'SHELXL (Sheldrick, 2008)'
_computing_structure_solution 'SHELXS (Sheldrick, 2008)'
_diffrn_ambient_temperature 173(2)
_diffrn_measured_fraction_theta_full 0.997
_diffrn_measured_fraction_theta_max 0.997
_diffrn_measurement_device_type 'STOE IPDS II two-circle-diffractometer'
_diffrn_measurement_method \w
_diffrn_radiation_type MoK\a
_diffrn_radiation_wavelength 0.71073
_diffrn_reflns_av_R_equivalents 0.0425
_diffrn_reflns_av_unetI/netI 0.0237
_diffrn_reflns_Laue_measured_fraction_full 0.997
_diffrn_reflns_Laue_measured_fraction_max 0.997
_diffrn_reflns_limit_h_max 13
_diffrn_reflns_limit_h_min -13
_diffrn_reflns_limit_k_max 23
_diffrn_reflns_limit_k_min -23
_diffrn_reflns_limit_l_max 22
_diffrn_reflns_limit_l_min -22
_diffrn_reflns_number 47677
_diffrn_reflns_point_group_measured_fraction_full 0.997
_diffrn_reflns_point_group_measured_fraction_max 0.997
_diffrn_reflns_theta_full 25.000
_diffrn_reflns_theta_max 25.026
_diffrn_reflns_theta_min 3.320
_diffrn_source 'Genix 3D I\mS microfocus X-ray source'
_exptl_absorpt_coefficient_mu 0.080
_exptl_absorpt_correction_T_max 1.000
_exptl_absorpt_correction_T_min 0.773
_exptl_absorpt_correction_type multi-scan
_exptl_absorpt_process_details 'X-Area (Stoe & Cie, 2001)'
_exptl_crystal_colour 'light yellow'
_exptl_crystal_density_diffrn 1.125
_exptl_crystal_description block
_exptl_crystal_F_000 1516
_exptl_crystal_size_max 0.290
_exptl_crystal_size_mid 0.280
_exptl_crystal_size_min 0.230
_refine_diff_density_max 0.569
_refine_diff_density_min -0.495
_refine_diff_density_rms 0.054
_refine_ls_extinction_method none
_refine_ls_goodness_of_fit_ref 1.139
_refine_ls_hydrogen_treatment mixed
_refine_ls_matrix_type full
_refine_ls_number_parameters 483
_refine_ls_number_reflns 7265
_refine_ls_number_restraints 96
_refine_ls_restrained_S_all 1.181
_refine_ls_R_factor_all 0.1218
_refine_ls_R_factor_gt 0.1049
_refine_ls_shift/su_max 0.000
_refine_ls_shift/su_mean 0.000
_refine_ls_structure_factor_coef Fsqd
_refine_ls_weighting_details 'w=1/[\s^2^(Fo^2^)+(0.1064P)^2^+5.4826P] where P=(Fo^2^+2Fc^2^)/3'
_refine_ls_weighting_scheme calc
_refine_ls_wR_factor_gt 0.2594
_refine_ls_wR_factor_ref 0.2732
_reflns_Friedel_coverage 0.000
_reflns_number_gt 5988
_reflns_number_total 7265
_reflns_threshold_expression 'I > 2\s(I)'
_cod_data_source_file d1cc06225e2.cif
_cod_data_source_block wa2997
_cod_original_sg_symbol_H-M 'P 21/n'
_cod_database_code 7129378
_shelx_shelxl_version_number 2018/3
_shelx_space_group_comment
; 
The symmetry employed for this shelxl refinement is uniquely defined 
by the following loop, which should always be used as a source of 
symmetry information in preference to the above space-group names. 
They are only intended as comments. 
;
_shelx_estimated_absorpt_t_min 0.977
_shelx_estimated_absorpt_t_max 0.982

loop_
_space_group_symop_operation_xyz
'x, y, z'
'-x+1/2, y+1/2, -z+1/2'
'-x, -y, -z'
'x-1/2, -y-1/2, z-1/2'

loop_
_atom_site_label
_atom_site_type_symbol
_atom_site_fract_x
_atom_site_fract_y
_atom_site_fract_z
_atom_site_U_iso_or_equiv
_atom_site_adp_type
_atom_site_occupancy
_atom_site_site_symmetry_order
_atom_site_calc_flag
_atom_site_refinement_flags_posn
_atom_site_refinement_flags_adp
_atom_site_refinement_flags_occupancy
_atom_site_disorder_assembly
_atom_site_disorder_group
B1 B 0.9942(3) 0.37775(19) 0.3918(2) 0.0373(8) Uani 1 1 d . . . . .
H1 H 1.089(3) 0.363(2) 0.378(2) 0.052(10) Uiso 1 1 d . . . . .
F1 F 0.8168(2) 0.49142(13) 0.40786(13) 0.0665(7) Uani 1 1 d . . . . .
F2 F 0.8259(2) 0.59368(12) 0.49791(13) 0.0664(7) Uani 1 1 d . . . . .
C21 C 0.9962(3) 0.44317(15) 0.44762(16) 0.0349(7) Uani 1 1 d . . . . .
C22 C 0.9121(3) 0.49387(17) 0.45239(18) 0.0398(8) Uani 1 1 d . . . . .
C23 C 0.9159(3) 0.54768(17) 0.50103(18) 0.0406(8) Uani 1 1 d . . . . .
C11 C 0.9188(3) 0.38615(16) 0.31765(17) 0.0347(7) Uani 1 1 d . . . . .
C12 C 0.8326(3) 0.33485(16) 0.31302(17) 0.0371(7) Uani 1 1 d . . . . .
C13 C 0.7625(3) 0.32839(18) 0.25177(19) 0.0439(8) Uani 1 1 d . . . . .
H13 H 0.703430 0.294162 0.249801 0.053 Uiso 1 1 calc R U . . .
C14 C 0.7789(3) 0.37224(19) 0.19321(19) 0.0475(9) Uani 1 1 d . . . . .
H14 H 0.731092 0.367367 0.151371 0.057 Uiso 1 1 calc R U . . .
C15 C 0.8643(3) 0.42302(18) 0.19522(19) 0.0439(8) Uani 1 1 d . . . . .
C16 C 0.9319(3) 0.42897(17) 0.25796(18) 0.0393(7) Uani 1 1 d . . . . .
H16 H 0.989749 0.463893 0.260097 0.047 Uiso 1 1 calc R U . . .
C17 C 0.8899(4) 0.4685(2) 0.1293(2) 0.0595(11) Uani 1 1 d . . . . .
C18 C 1.0090(5) 0.4533(5) 0.1026(4) 0.133(3) Uani 1 1 d . . . . .
H18A H 1.065080 0.456386 0.142727 0.200 Uiso 1 1 calc R U . . .
H18B H 1.010659 0.406918 0.082322 0.200 Uiso 1 1 calc R U . . .
H18C H 1.029962 0.486495 0.065184 0.200 Uiso 1 1 calc R U . . .
C19 C 0.7957(5) 0.4653(4) 0.0723(3) 0.099(2) Uani 1 1 d . . . . .
H19A H 0.719904 0.475929 0.094079 0.149 Uiso 1 1 calc R U . . .
H19B H 0.812521 0.498758 0.034292 0.149 Uiso 1 1 calc R U . . .
H19C H 0.793218 0.419181 0.051431 0.149 Uiso 1 1 calc R U . . .
C20 C 0.8878(7) 0.5461(3) 0.1536(4) 0.120(3) Uani 1 1 d . . . . .
H20A H 0.809890 0.557661 0.171579 0.180 Uiso 1 1 calc R U . . .
H20B H 0.945888 0.553269 0.192025 0.180 Uiso 1 1 calc R U . . .
H20C H 0.906488 0.575376 0.112284 0.180 Uiso 1 1 calc R U . . .
C1 C 0.9277(3) 0.31123(16) 0.42473(17) 0.0366(7) Uani 1 1 d . . . . .
C2 C 0.8372(3) 0.29022(16) 0.37756(18) 0.0381(7) Uani 1 1 d . . . . .
C3 C 0.7698(3) 0.23248(19) 0.3931(2) 0.0480(9) Uani 1 1 d . . . . .
H3 H 0.709248 0.218498 0.360969 0.058 Uiso 1 1 calc R U . . .
C4 C 0.7922(4) 0.19550(19) 0.4561(2) 0.0526(9) Uani 1 1 d . . . . .
H4 H 0.745025 0.156774 0.466761 0.063 Uiso 1 1 calc R U . . .
C5 C 0.8812(3) 0.21356(18) 0.50354(19) 0.0450(8) Uani 1 1 d . . . . .
C6 C 0.9478(3) 0.27190(18) 0.48681(18) 0.0418(8) Uani 1 1 d . . . . .
H6 H 1.008807 0.285183 0.518910 0.050 Uiso 1 1 calc R U . . .
C7 C 0.9094(4) 0.1698(2) 0.5708(2) 0.0562(10) Uani 1 1 d . . . . .
C8 C 1.008(2) 0.2064(8) 0.6203(9) 0.079(5) Uani 0.37(2) 1 d . U P A 1
H8A H 1.076667 0.216367 0.590975 0.119 Uiso 0.37(2) 1 calc R U P A 1
H8B H 0.976395 0.249248 0.639915 0.119 Uiso 0.37(2) 1 calc R U P A 1
H8C H 1.029770 0.175833 0.660107 0.119 Uiso 0.37(2) 1 calc R U P A 1
C9 C 0.8113(19) 0.1559(19) 0.6136(12) 0.104(7) Uani 0.37(2) 1 d . U P A 1
H9A H 0.834961 0.128090 0.655267 0.156 Uiso 0.37(2) 1 calc R U P A 1
H9B H 0.777316 0.199113 0.630504 0.156 Uiso 0.37(2) 1 calc R U P A 1
H9C H 0.753008 0.130830 0.584944 0.156 Uiso 0.37(2) 1 calc R U P A 1
C10 C 0.975(3) 0.1045(13) 0.5419(15) 0.086(7) Uani 0.37(2) 1 d . U P A 1
H10A H 1.042214 0.118767 0.512766 0.129 Uiso 0.37(2) 1 calc R U P A 1
H10B H 1.002977 0.076943 0.582887 0.129 Uiso 0.37(2) 1 calc R U P A 1
H10C H 0.921697 0.077057 0.512209 0.129 Uiso 0.37(2) 1 calc R U P A 1
C8' C 0.9284(14) 0.2149(5) 0.6373(4) 0.076(4) Uani 0.63(2) 1 d . U P A 2
H8D H 0.859135 0.243568 0.644856 0.114 Uiso 0.63(2) 1 calc R U P A 2
H8E H 0.941313 0.185840 0.679746 0.114 Uiso 0.63(2) 1 calc R U P A 2
H8F H 0.996822 0.244244 0.629900 0.114 Uiso 0.63(2) 1 calc R U P A 2
C9' C 0.8016(9) 0.1225(5) 0.5907(5) 0.059(2) Uani 0.63(2) 1 d . U P A 2
H9D H 0.733214 0.151237 0.600541 0.088 Uiso 0.63(2) 1 calc R U P A 2
H9E H 0.784189 0.091774 0.550225 0.088 Uiso 0.63(2) 1 calc R U P A 2
H9F H 0.820841 0.095362 0.633686 0.088 Uiso 0.63(2) 1 calc R U P A 2
C10' C 1.0114(12) 0.1250(9) 0.5563(8) 0.073(4) Uani 0.63(2) 1 d . U P A 2
H10D H 0.995455 0.097068 0.513335 0.110 Uiso 0.63(2) 1 calc R U P A 2
H10E H 1.080731 0.153352 0.548018 0.110 Uiso 0.63(2) 1 calc R U P A 2
H10F H 1.025222 0.094949 0.597863 0.110 Uiso 0.63(2) 1 calc R U P A 2
Li1 Li 0.4111(6) 0.5966(3) 0.3073(4) 0.0591(17) Uani 1 1 d . . . . .
O31 O 0.4060(5) 0.5907(2) 0.4225(2) 0.1155(15) Uani 1 1 d . U . . .
O32 O 0.2316(3) 0.6164(2) 0.3313(2) 0.0956(12) Uani 1 1 d . U . . .
C31 C 0.5040(11) 0.5918(6) 0.4686(4) 0.181(4) Uani 1 1 d . U . . .
H31A H 0.571229 0.571731 0.443783 0.271 Uiso 1 1 calc R U . . .
H31B H 0.521908 0.639198 0.482157 0.271 Uiso 1 1 calc R U . . .
H31C H 0.487191 0.565081 0.512193 0.271 Uiso 1 1 calc R U . . .
C32 C 0.3002(8) 0.6182(4) 0.4505(4) 0.136(2) Uani 1 1 d . U . . .
H32A H 0.307043 0.668624 0.454612 0.163 Uiso 1 1 calc R U . . .
H32B H 0.286338 0.599394 0.499351 0.163 Uiso 1 1 calc R U . . .
C33 C 0.2019(7) 0.6010(4) 0.4033(4) 0.118(2) Uani 1 1 d . U . . .
H33A H 0.183189 0.551654 0.407818 0.142 Uiso 1 1 calc R U . . .
H33B H 0.132083 0.627668 0.417552 0.142 Uiso 1 1 calc R U . . .
C34 C 0.1362(5) 0.6084(3) 0.2843(4) 0.116(2) Uani 1 1 d . U . . .
H34A H 0.160271 0.619541 0.234921 0.174 Uiso 1 1 calc R U . . .
H34B H 0.108609 0.560932 0.286068 0.174 Uiso 1 1 calc R U . . .
H34C H 0.073047 0.639306 0.298863 0.174 Uiso 1 1 calc R U . . .
O41 O 0.3769(3) 0.61187(15) 0.19423(17) 0.0741(9) Uani 1 1 d . . . . .
O42 O 0.4583(3) 0.69998(15) 0.29294(19) 0.0738(9) Uani 1 1 d . . . . .
C41 C 0.3752(7) 0.5614(3) 0.1388(3) 0.109(2) Uani 1 1 d . . . . .
H41A H 0.340754 0.519019 0.157526 0.164 Uiso 1 1 calc R U . . .
H41B H 0.328297 0.578030 0.097951 0.164 Uiso 1 1 calc R U . . .
H41C H 0.455246 0.552397 0.122856 0.164 Uiso 1 1 calc R U . . .
C42 C 0.4258(5) 0.6741(3) 0.1700(3) 0.0821(15) Uani 1 1 d . . . . .
H42A H 0.386930 0.689055 0.124768 0.099 Uiso 1 1 calc R U . . .
H42B H 0.510326 0.668212 0.160505 0.099 Uiso 1 1 calc R U . . .
C43 C 0.4079(5) 0.7264(2) 0.2281(3) 0.0803(15) Uani 1 1 d . . . . .
H43A H 0.446120 0.770123 0.214833 0.096 Uiso 1 1 calc R U . . .
H43B H 0.323404 0.735071 0.234915 0.096 Uiso 1 1 calc R U . . .
C44 C 0.4698(6) 0.7505(3) 0.3467(4) 0.104(2) Uani 1 1 d . . . . .
H44A H 0.504662 0.730167 0.390178 0.156 Uiso 1 1 calc R U . . .
H44B H 0.520129 0.787482 0.329167 0.156 Uiso 1 1 calc R U . . .
H44C H 0.392451 0.769039 0.358250 0.156 Uiso 1 1 calc R U . . .
O51 O 0.3998(3) 0.48450(16) 0.28955(18) 0.0749(9) Uani 1 1 d . . . . .
O52 O 0.5874(3) 0.56641(17) 0.3078(2) 0.0840(10) Uani 1 1 d . . . . .
C51 C 0.3029(5) 0.4433(3) 0.3109(3) 0.0923(18) Uani 1 1 d . . . . .
H51A H 0.229818 0.466556 0.297626 0.138 Uiso 1 1 calc R U . . .
H51B H 0.306669 0.398886 0.286386 0.138 Uiso 1 1 calc R U . . .
H51C H 0.305549 0.436338 0.363259 0.138 Uiso 1 1 calc R U . . .
C52 C 0.5099(5) 0.4550(3) 0.3065(3) 0.0794(14) Uani 1 1 d . . . . .
H52A H 0.515987 0.409375 0.283572 0.095 Uiso 1 1 calc R U . . .
H52B H 0.516875 0.448897 0.359451 0.095 Uiso 1 1 calc R U . . .
C53 C 0.6051(5) 0.4991(3) 0.2810(3) 0.0852(15) Uani 1 1 d . . . . .
H53A H 0.681266 0.481176 0.298361 0.102 Uiso 1 1 calc R U . . .
H53B H 0.605957 0.499727 0.227566 0.102 Uiso 1 1 calc R U . . .
C54 C 0.6840(5) 0.6118(3) 0.2983(5) 0.130(3) Uani 1 1 d . . . . .
H54A H 0.664625 0.656893 0.318196 0.195 Uiso 1 1 calc R U . . .
H54B H 0.752815 0.593375 0.323514 0.195 Uiso 1 1 calc R U . . .
H54C H 0.701004 0.616239 0.246729 0.195 Uiso 1 1 calc R U . . .
O61 O 0.3456(12) 0.2035(7) 0.4813(7) 0.291(5) Uani 1 1 d . U . . .
C62 C 0.4455(10) 0.1961(6) 0.4357(7) 0.190(4) Uani 1 1 d . U . . .
H62A H 0.518455 0.201953 0.464156 0.228 Uiso 1 1 calc R U . . .
H62B H 0.446248 0.149970 0.413392 0.228 Uiso 1 1 calc R U . . .
C63 C 0.4372(12) 0.2463(8) 0.3828(7) 0.200(5) Uani 1 1 d . U . . .
H63A H 0.425192 0.226182 0.334261 0.240 Uiso 1 1 calc R U . . .
H63B H 0.507114 0.276199 0.382408 0.240 Uiso 1 1 calc R U . . .
C64 C 0.3337(12) 0.2829(7) 0.4074(8) 0.208(5) Uani 1 1 d . U . . .
H64A H 0.353303 0.331816 0.415190 0.249 Uiso 1 1 calc R U . . .
H64B H 0.271737 0.280353 0.369958 0.249 Uiso 1 1 calc R U . . .
C65 C 0.2938(10) 0.2552(7) 0.4702(8) 0.175(4) Uani 1 1 d . U . . .
H65A H 0.306375 0.287705 0.510558 0.210 Uiso 1 1 calc R U . . .
H65B H 0.208912 0.245768 0.466066 0.210 Uiso 1 1 calc R U . . .

loop_
_atom_site_aniso_label
_atom_site_aniso_U_11
_atom_site_aniso_U_22
_atom_site_aniso_U_33
_atom_site_aniso_U_23
_atom_site_aniso_U_13
_atom_site_aniso_U_12
B1 0.042(2) 0.0316(18) 0.0381(19) -0.0031(15) 0.0016(15) -0.0034(15)
F1 0.0560(13) 0.0754(16) 0.0678(15) -0.0354(12) -0.0235(11) 0.0193(12)
F2 0.0685(15) 0.0629(14) 0.0676(15) -0.0290(12) -0.0235(12) 0.0273(12)
C21 0.0431(17) 0.0281(15) 0.0336(16) 0.0004(12) 0.0039(13) -0.0077(13)
C22 0.0390(17) 0.0419(18) 0.0385(17) -0.0074(14) -0.0070(14) -0.0022(14)
C23 0.0434(18) 0.0343(17) 0.0440(18) -0.0039(14) -0.0012(14) 0.0060(14)
C11 0.0397(17) 0.0287(15) 0.0357(16) -0.0063(13) 0.0037(13) 0.0020(13)
C12 0.0392(17) 0.0316(16) 0.0406(17) -0.0011(13) 0.0002(13) -0.0014(13)
C13 0.0430(18) 0.0376(18) 0.051(2) 0.0036(15) -0.0054(15) -0.0059(15)
C14 0.050(2) 0.048(2) 0.0448(19) 0.0026(16) -0.0108(16) -0.0005(16)
C15 0.0456(19) 0.0413(19) 0.0447(19) 0.0061(15) 0.0007(15) 0.0023(15)
C16 0.0415(17) 0.0329(16) 0.0437(18) 0.0000(14) 0.0051(14) -0.0026(14)
C17 0.058(2) 0.065(3) 0.055(2) 0.025(2) -0.0036(18) -0.002(2)
C18 0.086(4) 0.214(8) 0.100(4) 0.097(5) 0.036(3) 0.033(5)
C19 0.087(4) 0.134(5) 0.077(3) 0.055(4) -0.021(3) -0.023(4)
C20 0.178(7) 0.071(4) 0.111(5) 0.047(3) -0.030(5) -0.025(4)
C1 0.0406(17) 0.0327(16) 0.0367(17) -0.0044(13) 0.0029(13) -0.0010(13)
C2 0.0410(17) 0.0317(16) 0.0417(18) -0.0008(13) 0.0023(14) -0.0028(13)
C3 0.050(2) 0.043(2) 0.050(2) 0.0015(16) -0.0043(16) -0.0120(16)
C4 0.062(2) 0.0382(19) 0.057(2) 0.0104(17) 0.0030(18) -0.0127(17)
C5 0.053(2) 0.0376(18) 0.0447(19) 0.0071(15) 0.0052(16) 0.0003(15)
C6 0.0456(19) 0.0418(18) 0.0380(17) -0.0015(14) -0.0021(14) 0.0022(15)
C7 0.063(2) 0.055(2) 0.050(2) 0.0151(18) 0.0025(18) -0.0044(19)
C8 0.088(11) 0.084(9) 0.065(8) 0.030(7) -0.007(8) 0.013(8)
C9 0.083(10) 0.153(17) 0.075(11) 0.028(12) -0.003(8) -0.007(12)
C10 0.103(15) 0.066(11) 0.088(12) 0.035(9) -0.011(10) 0.018(10)
C8' 0.119(9) 0.069(5) 0.041(4) 0.014(3) -0.008(5) -0.026(5)
C9' 0.071(5) 0.052(5) 0.052(5) 0.025(4) 0.010(4) -0.008(4)
C10' 0.064(6) 0.092(9) 0.063(6) 0.029(6) -0.002(5) 0.017(5)
Li1 0.070(4) 0.048(4) 0.059(4) -0.003(3) 0.016(3) -0.008(3)
O31 0.165(4) 0.125(3) 0.057(2) -0.011(2) 0.018(2) -0.044(3)
O32 0.091(2) 0.091(2) 0.105(3) -0.031(2) 0.047(2) -0.036(2)
C31 0.271(11) 0.186(9) 0.085(5) -0.008(5) -0.036(6) -0.029(8)
C32 0.184(6) 0.143(5) 0.082(4) -0.033(4) 0.066(4) -0.053(5)
C33 0.143(5) 0.109(4) 0.103(4) -0.032(3) 0.078(4) -0.048(4)
C34 0.082(4) 0.098(4) 0.168(6) -0.044(4) 0.020(4) -0.029(3)
O41 0.106(3) 0.0537(17) 0.0631(18) 0.0060(14) 0.0178(17) -0.0099(17)
O42 0.081(2) 0.0475(16) 0.093(2) -0.0094(16) 0.0154(18) -0.0124(15)
C41 0.190(7) 0.077(4) 0.061(3) -0.010(3) 0.001(4) 0.005(4)
C42 0.101(4) 0.064(3) 0.081(3) 0.021(3) 0.023(3) -0.004(3)
C43 0.088(3) 0.047(2) 0.106(4) 0.020(3) 0.013(3) -0.008(2)
C44 0.110(5) 0.067(3) 0.136(5) -0.038(3) 0.029(4) -0.020(3)
O51 0.084(2) 0.0591(18) 0.082(2) 0.0082(16) 0.0136(17) -0.0046(17)
O52 0.070(2) 0.063(2) 0.119(3) 0.0047(19) 0.0071(19) 0.0015(17)
C51 0.113(4) 0.067(3) 0.097(4) -0.006(3) 0.033(3) -0.031(3)
C52 0.109(4) 0.058(3) 0.071(3) 0.000(2) 0.001(3) 0.013(3)
C53 0.078(3) 0.078(3) 0.100(4) -0.004(3) -0.003(3) 0.015(3)
C54 0.065(3) 0.089(4) 0.237(10) 0.023(5) -0.006(5) -0.008(3)
O61 0.307(9) 0.260(8) 0.307(9) 0.061(7) 0.089(8) 0.074(7)
C62 0.175(7) 0.179(8) 0.217(8) -0.005(7) 0.063(7) 0.079(6)
C63 0.199(8) 0.227(9) 0.173(8) 0.022(7) 0.036(7) 0.018(7)
C64 0.185(8) 0.202(8) 0.236(9) 0.075(8) -0.024(7) 0.018(7)
C65 0.144(7) 0.175(8) 0.208(8) -0.029(7) -0.001(6) 0.019(6)

loop_
_atom_type_symbol
_atom_type_description
_atom_type_scat_dispersion_real
_atom_type_scat_dispersion_imag
_atom_type_scat_source
C C 0.0033 0.0016 'International Tables Vol C Tables 4.2.6.8 and 6.1.1.4'
H H 0.0000 0.0000 'International Tables Vol C Tables 4.2.6.8 and 6.1.1.4'
B B 0.0013 0.0007 'International Tables Vol C Tables 4.2.6.8 and 6.1.1.4'
F F 0.0171 0.0103 'International Tables Vol C Tables 4.2.6.8 and 6.1.1.4'
Li Li -0.0003 0.0001 'International Tables Vol C Tables 4.2.6.8 and 6.1.1.4'
O O 0.0106 0.0060 'International Tables Vol C Tables 4.2.6.8 and 6.1.1.4'

loop_
_geom_angle_atom_site_label_1
_geom_angle_atom_site_label_2
_geom_angle_atom_site_label_3
_geom_angle
_geom_angle_site_symmetry_1
_geom_angle_site_symmetry_3
_geom_angle_publ_flag
C1 B1 C11 98.7(3) . . ?
C1 B1 C21 112.9(3) . . ?
C11 B1 C21 117.3(3) . . ?
C1 B1 H1 109(2) . . ?
C11 B1 H1 109.8(19) . . ?
C21 B1 H1 108.9(19) . . ?
C22 C21 C23 111.4(3) . 3_766 ?
C22 C21 B1 126.1(3) . . ?
C23 C21 B1 122.5(3) 3_766 . ?
F1 C22 C21 119.3(3) . . ?
F1 C22 C23 116.2(3) . . ?
C21 C22 C23 124.4(3) . . ?
F2 C23 C22 116.8(3) . . ?
F2 C23 C21 119.0(3) . 3_766 ?
C22 C23 C21 124.2(3) . 3_766 ?
C16 C11 C12 117.2(3) . . ?
C16 C11 B1 132.1(3) . . ?
C12 C11 B1 110.3(3) . . ?
C13 C12 C11 120.9(3) . . ?
C13 C12 C2 128.5(3) . . ?
C11 C12 C2 110.4(3) . . ?
C12 C13 C14 119.9(3) . . ?
C12 C13 H13 120.0 . . ?
C14 C13 H13 120.0 . . ?
C15 C14 C13 120.9(3) . . ?
C15 C14 H14 119.5 . . ?
C13 C14 H14 119.5 . . ?
C14 C15 C16 117.8(3) . . ?
C14 C15 C17 121.7(3) . . ?
C16 C15 C17 120.4(3) . . ?
C11 C16 C15 123.2(3) . . ?
C11 C16 H16 118.4 . . ?
C15 C16 H16 118.4 . . ?
C18 C17 C19 114.4(5) . . ?
C18 C17 C15 109.2(4) . . ?
C19 C17 C15 113.2(4) . . ?
C18 C17 C20 107.6(6) . . ?
C19 C17 C20 103.2(4) . . ?
C15 C17 C20 108.9(4) . . ?
C17 C18 H18A 109.5 . . ?
C17 C18 H18B 109.5 . . ?
H18A C18 H18B 109.5 . . ?
C17 C18 H18C 109.5 . . ?
H18A C18 H18C 109.5 . . ?
H18B C18 H18C 109.5 . . ?
C17 C19 H19A 109.5 . . ?
C17 C19 H19B 109.5 . . ?
H19A C19 H19B 109.5 . . ?
C17 C19 H19C 109.5 . . ?
H19A C19 H19C 109.5 . . ?
H19B C19 H19C 109.5 . . ?
C17 C20 H20A 109.5 . . ?
C17 C20 H20B 109.5 . . ?
H20A C20 H20B 109.5 . . ?
C17 C20 H20C 109.5 . . ?
H20A C20 H20C 109.5 . . ?
H20B C20 H20C 109.5 . . ?
C6 C1 C2 117.7(3) . . ?
C6 C1 B1 132.2(3) . . ?
C2 C1 B1 110.1(3) . . ?
C3 C2 C1 120.7(3) . . ?
C3 C2 C12 128.6(3) . . ?
C1 C2 C12 110.6(3) . . ?
C4 C3 C2 119.4(3) . . ?
C4 C3 H3 120.3 . . ?
C2 C3 H3 120.3 . . ?
C5 C4 C3 122.0(3) . . ?
C5 C4 H4 119.0 . . ?
C3 C4 H4 119.0 . . ?
C4 C5 C6 117.6(3) . . ?
C4 C5 C7 121.4(3) . . ?
C6 C5 C7 121.0(3) . . ?
C1 C6 C5 122.6(3) . . ?
C1 C6 H6 118.7 . . ?
C5 C6 H6 118.7 . . ?
C10' C7 C8' 112.2(7) . . ?
C9 C7 C5 113.5(10) . . ?
C10' C7 C5 109.9(6) . . ?
C8' C7 C5 111.1(4) . . ?
C9 C7 C10 114.9(16) . . ?
C5 C7 C10 105.7(10) . . ?
C10' C7 C9' 108.2(7) . . ?
C8' C7 C9' 104.7(5) . . ?
C5 C7 C9' 110.6(4) . . ?
C9 C7 C8 108.7(11) . . ?
C5 C7 C8 110.8(6) . . ?
C10 C7 C8 102.6(10) . . ?
C7 C8 H8A 109.5 . . ?
C7 C8 H8B 109.5 . . ?
H8A C8 H8B 109.5 . . ?
C7 C8 H8C 109.5 . . ?
H8A C8 H8C 109.5 . . ?
H8B C8 H8C 109.5 . . ?
C7 C9 H9A 109.5 . . ?
C7 C9 H9B 109.5 . . ?
H9A C9 H9B 109.5 . . ?
C7 C9 H9C 109.5 . . ?
H9A C9 H9C 109.5 . . ?
H9B C9 H9C 109.5 . . ?
C7 C10 H10A 109.5 . . ?
C7 C10 H10B 109.5 . . ?
H10A C10 H10B 109.5 . . ?
C7 C10 H10C 109.5 . . ?
H10A C10 H10C 109.5 . . ?
H10B C10 H10C 109.5 . . ?
C7 C8' H8D 109.5 . . ?
C7 C8' H8E 109.5 . . ?
H8D C8' H8E 109.5 . . ?
C7 C8' H8F 109.5 . . ?
H8D C8' H8F 109.5 . . ?
H8E C8' H8F 109.5 . . ?
C7 C9' H9D 109.5 . . ?
C7 C9' H9E 109.5 . . ?
H9D C9' H9E 109.5 . . ?
C7 C9' H9F 109.5 . . ?
H9D C9' H9F 109.5 . . ?
H9E C9' H9F 109.5 . . ?
C7 C10' H10D 109.5 . . ?
C7 C10' H10E 109.5 . . ?
H10D C10' H10E 109.5 . . ?
C7 C10' H10F 109.5 . . ?
H10D C10' H10F 109.5 . . ?
H10E C10' H10F 109.5 . . ?
O52 Li1 O42 91.3(3) . . ?
O52 Li1 O31 90.7(3) . . ?
O42 Li1 O31 100.7(3) . . ?
O52 Li1 O32 166.6(4) . . ?
O42 Li1 O32 95.8(3) . . ?
O31 Li1 O32 76.7(3) . . ?
O52 Li1 O41 102.2(3) . . ?
O42 Li1 O41 77.8(3) . . ?
O31 Li1 O41 167.0(4) . . ?
O32 Li1 O41 90.5(3) . . ?
O52 Li1 O51 77.2(3) . . ?
O42 Li1 O51 160.3(4) . . ?
O31 Li1 O51 95.4(3) . . ?
O32 Li1 O51 98.9(3) . . ?
O41 Li1 O51 89.0(3) . . ?
C31 O31 C32 116.7(6) . . ?
C31 O31 Li1 125.4(6) . . ?
C32 O31 Li1 111.8(5) . . ?
C34 O32 C33 111.9(5) . . ?
C34 O32 Li1 126.6(4) . . ?
C33 O32 Li1 113.3(5) . . ?
O31 C31 H31A 109.5 . . ?
O31 C31 H31B 109.5 . . ?
H31A C31 H31B 109.5 . . ?
O31 C31 H31C 109.5 . . ?
H31A C31 H31C 109.5 . . ?
H31B C31 H31C 109.5 . . ?
O31 C32 C33 110.4(5) . . ?
O31 C32 H32A 109.6 . . ?
C33 C32 H32A 109.6 . . ?
O31 C32 H32B 109.6 . . ?
C33 C32 H32B 109.6 . . ?
H32A C32 H32B 108.1 . . ?
O32 C33 C32 109.2(5) . . ?
O32 C33 H33A 109.8 . . ?
C32 C33 H33A 109.8 . . ?
O32 C33 H33B 109.8 . . ?
C32 C33 H33B 109.8 . . ?
H33A C33 H33B 108.3 . . ?
O32 C34 H34A 109.5 . . ?
O32 C34 H34B 109.5 . . ?
H34A C34 H34B 109.5 . . ?
O32 C34 H34C 109.5 . . ?
H34A C34 H34C 109.5 . . ?
H34B C34 H34C 109.5 . . ?
C42 O41 C41 111.7(4) . . ?
C42 O41 Li1 111.0(4) . . ?
C41 O41 Li1 127.5(4) . . ?
C44 O42 C43 112.2(4) . . ?
C44 O42 Li1 127.2(4) . . ?
C43 O42 Li1 110.5(3) . . ?
O41 C41 H41A 109.5 . . ?
O41 C41 H41B 109.5 . . ?
H41A C41 H41B 109.5 . . ?
O41 C41 H41C 109.5 . . ?
H41A C41 H41C 109.5 . . ?
H41B C41 H41C 109.5 . . ?
O41 C42 C43 107.5(4) . . ?
O41 C42 H42A 110.2 . . ?
C43 C42 H42A 110.2 . . ?
O41 C42 H42B 110.2 . . ?
C43 C42 H42B 110.2 . . ?
H42A C42 H42B 108.5 . . ?
O42 C43 C42 107.6(4) . . ?
O42 C43 H43A 110.2 . . ?
C42 C43 H43A 110.2 . . ?
O42 C43 H43B 110.2 . . ?
C42 C43 H43B 110.2 . . ?
H43A C43 H43B 108.5 . . ?
O42 C44 H44A 109.5 . . ?
O42 C44 H44B 109.5 . . ?
H44A C44 H44B 109.5 . . ?
O42 C44 H44C 109.5 . . ?
H44A C44 H44C 109.5 . . ?
H44B C44 H44C 109.5 . . ?
C52 O51 C51 113.6(4) . . ?
C52 O51 Li1 108.5(3) . . ?
C51 O51 Li1 124.0(4) . . ?
C53 O52 C54 114.7(5) . . ?
C53 O52 Li1 113.4(4) . . ?
C54 O52 Li1 124.7(4) . . ?
O51 C51 H51A 109.5 . . ?
O51 C51 H51B 109.5 . . ?
H51A C51 H51B 109.5 . . ?
O51 C51 H51C 109.5 . . ?
H51A C51 H51C 109.5 . . ?
H51B C51 H51C 109.5 . . ?
O51 C52 C53 110.5(4) . . ?
O51 C52 H52A 109.5 . . ?
C53 C52 H52A 109.5 . . ?
O51 C52 H52B 109.5 . . ?
C53 C52 H52B 109.5 . . ?
H52A C52 H52B 108.1 . . ?
O52 C53 C52 108.8(4) . . ?
O52 C53 H53A 109.9 . . ?
C52 C53 H53A 109.9 . . ?
O52 C53 H53B 109.9 . . ?
C52 C53 H53B 109.9 . . ?
H53A C53 H53B 108.3 . . ?
O52 C54 H54A 109.5 . . ?
O52 C54 H54B 109.5 . . ?
H54A C54 H54B 109.5 . . ?
O52 C54 H54C 109.5 . . ?
H54A C54 H54C 109.5 . . ?
H54B C54 H54C 109.5 . . ?
C65 O61 C62 112.5(13) . . ?
C63 C62 O61 107.1(10) . . ?
C63 C62 H62A 110.3 . . ?
O61 C62 H62A 110.3 . . ?
C63 C62 H62B 110.3 . . ?
O61 C62 H62B 110.3 . . ?
H62A C62 H62B 108.6 . . ?
C62 C63 C64 100.2(10) . . ?
C62 C63 H63A 111.7 . . ?
C64 C63 H63A 111.7 . . ?
C62 C63 H63B 111.7 . . ?
C64 C63 H63B 111.7 . . ?
H63A C63 H63B 109.5 . . ?
C65 C64 C63 110.4(11) . . ?
C65 C64 H64A 109.6 . . ?
C63 C64 H64A 109.6 . . ?
C65 C64 H64B 109.6 . . ?
C63 C64 H64B 109.6 . . ?
H64A C64 H64B 108.1 . . ?
O61 C65 C64 108.4(13) . . ?
O61 C65 H65A 110.0 . . ?
C64 C65 H65A 110.0 . . ?
O61 C65 H65B 110.0 . . ?
C64 C65 H65B 110.0 . . ?
H65A C65 H65B 108.4 . . ?

loop_
_geom_bond_atom_site_label_1
_geom_bond_atom_site_label_2
_geom_bond_distance
_geom_bond_site_symmetry_2
_geom_bond_publ_flag
B1 C1 1.624(5) . ?
B1 C11 1.625(5) . ?
B1 C21 1.642(5) . ?
B1 H1 1.15(4) . ?
F1 C22 1.363(4) . ?
F2 C23 1.367(4) . ?
C21 C22 1.383(5) . ?
C21 C23 1.390(5) 3_766 ?
C22 C23 1.384(5) . ?
C11 C16 1.394(5) . ?
C11 C12 1.407(4) . ?
C12 C13 1.391(5) . ?
C12 C2 1.480(5) . ?
C13 C14 1.395(5) . ?
C13 H13 0.9500 . ?
C14 C15 1.392(5) . ?
C14 H14 0.9500 . ?
C15 C16 1.396(5) . ?
C15 C17 1.539(5) . ?
C16 H16 0.9500 . ?
C17 C18 1.482(7) . ?
C17 C19 1.505(6) . ?
C17 C20 1.579(8) . ?
C18 H18A 0.9800 . ?
C18 H18B 0.9800 . ?
C18 H18C 0.9800 . ?
C19 H19A 0.9800 . ?
C19 H19B 0.9800 . ?
C19 H19C 0.9800 . ?
C20 H20A 0.9800 . ?
C20 H20B 0.9800 . ?
C20 H20C 0.9800 . ?
C1 C6 1.400(5) . ?
C1 C2 1.411(5) . ?
C2 C3 1.396(5) . ?
C3 C4 1.394(5) . ?
C3 H3 0.9500 . ?
C4 C5 1.386(5) . ?
C4 H4 0.9500 . ?
C5 C6 1.405(5) . ?
C5 C7 1.542(5) . ?
C6 H6 0.9500 . ?
C7 C9 1.40(2) . ?
C7 C10' 1.484(14) . ?
C7 C8' 1.527(9) . ?
C7 C10 1.58(3) . ?
C7 C9' 1.585(10) . ?
C7 C8 1.612(17) . ?
C8 H8A 0.9800 . ?
C8 H8B 0.9800 . ?
C8 H8C 0.9800 . ?
C9 H9A 0.9800 . ?
C9 H9B 0.9800 . ?
C9 H9C 0.9800 . ?
C10 H10A 0.9800 . ?
C10 H10B 0.9800 . ?
C10 H10C 0.9800 . ?
C8' H8D 0.9800 . ?
C8' H8E 0.9800 . ?
C8' H8F 0.9800 . ?
C9' H9D 0.9800 . ?
C9' H9E 0.9800 . ?
C9' H9F 0.9800 . ?
C10' H10D 0.9800 . ?
C10' H10E 0.9800 . ?
C10' H10F 0.9800 . ?
Li1 O52 2.100(8) . ?
Li1 O42 2.106(7) . ?
Li1 O31 2.137(8) . ?
Li1 O32 2.137(8) . ?
Li1 O41 2.149(8) . ?
Li1 O51 2.215(7) . ?
O31 C31 1.405(10) . ?
O31 C32 1.424(9) . ?
O32 C34 1.400(8) . ?
O32 C33 1.412(7) . ?
C31 H31A 0.9800 . ?
C31 H31B 0.9800 . ?
C31 H31C 0.9800 . ?
C32 C33 1.458(11) . ?
C32 H32A 0.9900 . ?
C32 H32B 0.9900 . ?
C33 H33A 0.9900 . ?
C33 H33B 0.9900 . ?
C34 H34A 0.9800 . ?
C34 H34B 0.9800 . ?
C34 H34C 0.9800 . ?
O41 C42 1.412(5) . ?
O41 C41 1.422(6) . ?
O42 C44 1.407(6) . ?
O42 C43 1.424(6) . ?
C41 H41A 0.9800 . ?
C41 H41B 0.9800 . ?
C41 H41C 0.9800 . ?
C42 C43 1.498(7) . ?
C42 H42A 0.9900 . ?
C42 H42B 0.9900 . ?
C43 H43A 0.9900 . ?
C43 H43B 0.9900 . ?
C44 H44A 0.9800 . ?
C44 H44B 0.9800 . ?
C44 H44C 0.9800 . ?
O51 C52 1.417(6) . ?
O51 C51 1.427(6) . ?
O52 C53 1.419(6) . ?
O52 C54 1.428(7) . ?
C51 H51A 0.9800 . ?
C51 H51B 0.9800 . ?
C51 H51C 0.9800 . ?
C52 C53 1.468(8) . ?
C52 H52A 0.9900 . ?
C52 H52B 0.9900 . ?
C53 H53A 0.9900 . ?
C53 H53B 0.9900 . ?
C54 H54A 0.9800 . ?
C54 H54B 0.9800 . ?
C54 H54C 0.9800 . ?
O61 C65 1.188(13) . ?
O61 C62 1.432(13) . ?
C62 C63 1.388(14) . ?
C62 H62A 0.9900 . ?
C62 H62B 0.9900 . ?
C63 C64 1.458(15) . ?
C63 H63A 0.9900 . ?
C63 H63B 0.9900 . ?
C64 C65 1.363(15) . ?
C64 H64A 0.9900 . ?
C64 H64B 0.9900 . ?
C65 H65A 0.9900 . ?
C65 H65B 0.9900 . ?

loop_
_geom_torsion_atom_site_label_1
_geom_torsion_atom_site_label_2
_geom_torsion_atom_site_label_3
_geom_torsion_atom_site_label_4
_geom_torsion
_geom_torsion_site_symmetry_1
_geom_torsion_site_symmetry_2
_geom_torsion_site_symmetry_3
_geom_torsion_site_symmetry_4
_geom_torsion_publ_flag
C1 B1 C21 C22 -89.3(4) . . . . ?
C11 B1 C21 C22 24.5(5) . . . . ?
C1 B1 C21 C23 88.1(4) . . . 3_766 ?
C11 B1 C21 C23 -158.2(3) . . . 3_766 ?
C23 C21 C22 F1 -177.5(3) 3_766 . . . ?
B1 C21 C22 F1 0.2(5) . . . . ?
C23 C21 C22 C23 1.2(5) 3_766 . . . ?
B1 C21 C22 C23 178.9(3) . . . . ?
F1 C22 C23 F2 -1.9(5) . . . . ?
C21 C22 C23 F2 179.4(3) . . . . ?
F1 C22 C23 C21 177.3(3) . . . 3_766 ?
C21 C22 C23 C21 -1.4(6) . . . 3_766 ?
C1 B1 C11 C16 -173.2(3) . . . . ?
C21 B1 C11 C16 65.2(5) . . . . ?
C1 B1 C11 C12 -0.3(3) . . . . ?
C21 B1 C11 C12 -121.8(3) . . . . ?
C16 C11 C12 C13 -1.2(5) . . . . ?
B1 C11 C12 C13 -175.3(3) . . . . ?
C16 C11 C12 C2 174.8(3) . . . . ?
B1 C11 C12 C2 0.7(4) . . . . ?
C11 C12 C13 C14 1.4(5) . . . . ?
C2 C12 C13 C14 -173.8(3) . . . . ?
C12 C13 C14 C15 -0.5(6) . . . . ?
C13 C14 C15 C16 -0.7(5) . . . . ?
C13 C14 C15 C17 175.5(4) . . . . ?
C12 C11 C16 C15 0.0(5) . . . . ?
B1 C11 C16 C15 172.6(3) . . . . ?
C14 C15 C16 C11 0.9(5) . . . . ?
C17 C15 C16 C11 -175.4(3) . . . . ?
C14 C15 C17 C18 -113.6(5) . . . . ?
C16 C15 C17 C18 62.5(6) . . . . ?
C14 C15 C17 C19 15.0(6) . . . . ?
C16 C15 C17 C19 -168.9(4) . . . . ?
C14 C15 C17 C20 129.2(5) . . . . ?
C16 C15 C17 C20 -54.8(5) . . . . ?
C11 B1 C1 C6 176.6(3) . . . . ?
C21 B1 C1 C6 -58.7(5) . . . . ?
C11 B1 C1 C2 -0.2(3) . . . . ?
C21 B1 C1 C2 124.4(3) . . . . ?
C6 C1 C2 C3 0.5(5) . . . . ?
B1 C1 C2 C3 177.9(3) . . . . ?
C6 C1 C2 C12 -176.7(3) . . . . ?
B1 C1 C2 C12 0.6(4) . . . . ?
C13 C12 C2 C3 -2.2(6) . . . . ?
C11 C12 C2 C3 -177.8(3) . . . . ?
C13 C12 C2 C1 174.8(3) . . . . ?
C11 C12 C2 C1 -0.9(4) . . . . ?
C1 C2 C3 C4 0.3(5) . . . . ?
C12 C2 C3 C4 177.0(4) . . . . ?
C2 C3 C4 C5 -1.2(6) . . . . ?
C3 C4 C5 C6 1.2(6) . . . . ?
C3 C4 C5 C7 -176.5(4) . . . . ?
C2 C1 C6 C5 -0.5(5) . . . . ?
B1 C1 C6 C5 -177.1(3) . . . . ?
C4 C5 C6 C1 -0.4(5) . . . . ?
C7 C5 C6 C1 177.4(3) . . . . ?
C4 C5 C7 C9 -51.7(17) . . . . ?
C6 C5 C7 C9 130.6(17) . . . . ?
C4 C5 C7 C10' 99.5(8) . . . . ?
C6 C5 C7 C10' -78.2(8) . . . . ?
C4 C5 C7 C8' -135.7(7) . . . . ?
C6 C5 C7 C8' 46.6(8) . . . . ?
C4 C5 C7 C10 75.1(12) . . . . ?
C6 C5 C7 C10 -102.6(12) . . . . ?
C4 C5 C7 C9' -19.8(7) . . . . ?
C6 C5 C7 C9' 162.5(5) . . . . ?
C4 C5 C7 C8 -174.5(10) . . . . ?
C6 C5 C7 C8 7.9(10) . . . . ?
C31 O31 C32 C33 -168.2(7) . . . . ?
Li1 O31 C32 C33 37.6(7) . . . . ?
C34 O32 C33 C32 -173.1(6) . . . . ?
Li1 O32 C33 C32 36.1(7) . . . . ?
O31 C32 C33 O32 -48.3(9) . . . . ?
C41 O41 C42 C43 171.9(5) . . . . ?
Li1 O41 C42 C43 -39.2(5) . . . . ?
C44 O42 C43 C42 166.8(4) . . . . ?
Li1 O42 C43 C42 -45.0(5) . . . . ?
O41 C42 C43 O42 55.8(6) . . . . ?
C51 O51 C52 C53 178.2(4) . . . . ?
Li1 O51 C52 C53 -39.6(5) . . . . ?
C54 O52 C53 C52 169.1(5) . . . . ?
Li1 O52 C53 C52 -38.9(6) . . . . ?
O51 C52 C53 O52 52.6(6) . . . . ?
C65 O61 C62 C63 -11(2) . . . . ?
O61 C62 C63 C64 4.5(16) . . . . ?
C62 C63 C64 C65 2.1(17) . . . . ?
C62 O61 C65 C64 12(2) . . . . ?
C63 C64 C65 O61 -9(2) . . . . ?
